data_1545384
loop_
_publ_author_name
'Shakuntala, K.'
'Kumari, Vijaya'
'Lokanath, N. K.'
'Naveen, S.'
'Suchetan, P. A.'

_publ_section_title
;
 2,5-Dimethoxy-<i>N</i>-phenylbenzenesulfonamide
;
_journal_coeditor_code HB4126
_journal_issue 2
_journal_name_full IUCrData
_journal_page_first x170311
_journal_paper_doi 10.1107/S241431461700311X
_journal_volume 2
_journal_year 2017
_chemical_formula_iupac 'C14 H15 N O4 S'
_chemical_formula_moiety 'C14 H15 N O4 S'
_chemical_formula_sum 'C14 H15 N O4 S'
_chemical_formula_weight 293.33
_chemical_melting_point 439
_chemical_name_systematic
;
2,5-Dimethoxy-<i>N</i>-phenylbenzenesulfonamide
;
_space_group_crystal_system monoclinic
_space_group_IT_number 14
_space_group_name_Hall '-P 2ybc'
_space_group_name_H-M_alt 'P 1 21/c 1'
_symmetry_space_group_name_Hall '-P 2ybc'
_symmetry_space_group_name_H-M 'P 1 21/c 1'
_atom_sites_solution_hydrogens mixed
_audit_creation_method SHELXL-2016/4
_cell_angle_alpha 90
_cell_angle_beta 117.064(6)
_cell_angle_gamma 90
_cell_formula_units_Z 4
_cell_length_a 10.4328(12)
_cell_length_b 14.3157(15)
_cell_length_c 10.4869(12)
_cell_measurement_reflns_used 143
_cell_measurement_temperature 296(2)
_cell_measurement_theta_max 64.5
_cell_measurement_theta_min 7.8
_cell_volume 1394.7(3)
_computing_cell_refinement
;
APEX2 and SAINT-Plus (Bruker, 2009)
;
_computing_data_collection
;
APEX2 (Bruker, 2009)
;
_computing_data_reduction
;
SAINT-Plus and XPREP (Bruker, 2009)
;
_computing_molecular_graphics
;
Mercury (Macrae <i>et al.</i>,  2008)
;
_computing_publication_material
;
SHELXL2016 (Sheldrick, 2015b)
;
_computing_structure_refinement
;
SHELXL2016 (Sheldrick, 2015b)
;
_computing_structure_solution
;
SHELXT2016 (Sheldrick, 2015a)
;
_diffrn_ambient_temperature 296(2)
_diffrn_measured_fraction_theta_full 0.983
_diffrn_measured_fraction_theta_max 0.983
_diffrn_measurement_device_type 'Bruker APEXII'
_diffrn_measurement_method 'phi and \f scans'
_diffrn_radiation_monochromator graphite
_diffrn_radiation_type CuK\a
_diffrn_radiation_wavelength 1.54178
_diffrn_reflns_av_R_equivalents 0.0646
_diffrn_reflns_limit_h_max 11
_diffrn_reflns_limit_h_min -12
_diffrn_reflns_limit_k_max 16
_diffrn_reflns_limit_k_min -16
_diffrn_reflns_limit_l_max 11
_diffrn_reflns_limit_l_min -12
_diffrn_reflns_number 10083
_diffrn_reflns_theta_full 64.537
_diffrn_reflns_theta_max 64.537
_diffrn_reflns_theta_min 7.799
_diffrn_standards_decay_% 0.1
_diffrn_standards_interval_count 1
_diffrn_standards_number 1
_exptl_absorpt_coefficient_mu 2.187
_exptl_absorpt_correction_T_max 0.689
_exptl_absorpt_correction_T_min 0.589
_exptl_absorpt_correction_type multi-scan
_exptl_absorpt_process_details
;
(SADABS; Bruker, 2009)
;
_exptl_crystal_colour Colourless
_exptl_crystal_density_diffrn 1.397
_exptl_crystal_description Prism
_exptl_crystal_F_000 616
_exptl_crystal_size_max 0.280
_exptl_crystal_size_mid 0.220
_exptl_crystal_size_min 0.170
_refine_diff_density_max 0.420
_refine_diff_density_min -0.332
_refine_ls_extinction_coef 0.0106(19)
_refine_ls_extinction_expression Fc^*^=kFc[1+0.001xFc^2^\l^3^/sin(2\q)]^-1/4^
_refine_ls_extinction_method
;
SHELXL2016 (Sheldrick, 2015b)
;
_refine_ls_goodness_of_fit_ref 1.036
_refine_ls_hydrogen_treatment mixed
_refine_ls_matrix_type full
_refine_ls_number_parameters 188
_refine_ls_number_reflns 2305
_refine_ls_number_restraints 1
_refine_ls_restrained_S_all 1.036
_refine_ls_R_factor_all 0.0756
_refine_ls_R_factor_gt 0.0666
_refine_ls_shift/su_max 0.001
_refine_ls_shift/su_mean 0.000
_refine_ls_structure_factor_coef Fsqd
_refine_ls_weighting_details 'w=1/[\s^2^(Fo^2^)+(0.1364P)^2^] where P=(Fo^2^+2Fc^2^)/3'
_refine_ls_weighting_scheme calc
_refine_ls_wR_factor_gt 0.1767
_refine_ls_wR_factor_ref 0.1857
_reflns_number_gt 1943
_reflns_number_total 2305
_reflns_threshold_expression 'I > 2\s(I)'
_cod_data_source_file hb4126sup1.cif
_cod_data_source_block I
_cod_database_code 1545384
_shelx_space_group_comment
;
The symmetry employed for this shelxl refinement is uniquely defined
by the following loop, which should always be used as a source of
symmetry information in preference to the above space-group names.
They are only intended as comments.
;
_shelx_estimated_absorpt_t_min 0.579
_shelx_estimated_absorpt_t_max 0.707

loop_
_space_group_symop_operation_xyz
'x, y, z'
'-x, y+1/2, -z+1/2'
'-x, -y, -z'
'x, -y-1/2, z-1/2'

loop_
_atom_site_type_symbol
_atom_site_label
_atom_site_fract_x
_atom_site_fract_y
_atom_site_fract_z
_atom_site_U_iso_or_equiv
_atom_site_adp_type
_atom_site_calc_flag
_atom_site_occupancy
C C1 0.3763(3) 0.95415(17) 0.1449(3) 0.0446(6) Uani d 1
C C2 0.4926(3) 0.8928(2) 0.2056(3) 0.0554(7) Uani d 1
C C3 0.5215(4) 0.8363(2) 0.1138(4) 0.0729(9) Uani d 1
H H3 0.598056 0.794521 0.151637 0.087 Uiso calc 1
C C4 0.4387(4) 0.8413(3) -0.0311(4) 0.0770(10) Uani d 1
H H4 0.460099 0.803009 -0.090500 0.092 Uiso calc 1
C C5 0.3243(3) 0.9021(2) -0.0908(3) 0.0629(8) Uani d 1
C C6 0.2922(3) 0.95933(18) -0.0021(3) 0.0517(7) Uani d 1
H H6 0.215095 1.000645 -0.040936 0.062 Uiso calc 1
C C7 0.1886(3) 0.89741(16) 0.3259(3) 0.0408(6) Uani d 1
C C8 0.1959(3) 0.8411(2) 0.4360(3) 0.0560(7) Uani d 1
H H8 0.272972 0.846112 0.527111 0.067 Uiso calc 1
C C9 0.0868(4) 0.7771(2) 0.4089(4) 0.0691(9) Uani d 1
H H9 0.090240 0.739609 0.482882 0.083 Uiso calc 1
C C10 -0.0254(3) 0.7683(2) 0.2754(3) 0.0642(8) Uani d 1
H H10 -0.097532 0.724621 0.258041 0.077 Uiso calc 1
C C11 -0.0312(3) 0.8241(2) 0.1673(3) 0.0592(7) Uani d 1
H H11 -0.108127 0.818391 0.076232 0.071 Uiso calc 1
C C12 0.0749(3) 0.88843(18) 0.1910(3) 0.0490(7) Uani d 1
H H12 0.070090 0.925756 0.116314 0.059 Uiso calc 1
C C13 0.6919(3) 0.8361(3) 0.4161(4) 0.0818(10) Uani d 1
H H13A 0.666377 0.771490 0.394795 0.123 Uiso calc 1
H H13B 0.736012 0.845323 0.517872 0.123 Uiso calc 1
H H13C 0.758229 0.853612 0.380173 0.123 Uiso calc 1
C C14 0.1182(5) 0.9532(3) -0.3002(4) 0.0897(12) Uani d 1
H H14A 0.056384 0.935813 -0.258691 0.135 Uiso calc 1
H H14B 0.070058 0.941372 -0.401306 0.135 Uiso calc 1
H H14C 0.140914 1.018497 -0.283666 0.135 Uiso calc 1
N N1 0.3015(3) 0.96370(15) 0.3628(2) 0.0477(6) Uani d 1
O O1 0.2068(2) 1.07776(12) 0.16321(19) 0.0545(6) Uani d 1
O O2 0.4588(2) 1.08222(13) 0.3458(2) 0.0583(6) Uani d 1
O O3 0.5672(2) 0.89154(16) 0.3507(2) 0.0716(7) Uani d 1
O O4 0.2466(3) 0.90022(19) -0.2364(2) 0.0871(8) Uani d 1
S S1 0.33445(6) 1.02855(4) 0.25483(6) 0.0437(3) Uani d 1
H H1 0.375(2) 0.9564(18) 0.443(2) 0.050(8) Uiso d 1

loop_
_atom_site_aniso_label
_atom_site_aniso_U_11
_atom_site_aniso_U_22
_atom_site_aniso_U_33
_atom_site_aniso_U_12
_atom_site_aniso_U_13
_atom_site_aniso_U_23
C1 0.0469(15) 0.0512(13) 0.0360(14) 0.0014(11) 0.0191(12) 0.0032(10)
C2 0.0495(15) 0.0704(17) 0.0467(16) 0.0083(13) 0.0223(13) 0.0076(13)
C3 0.0640(19) 0.087(2) 0.068(2) 0.0248(17) 0.0306(17) 0.0030(16)
C4 0.077(2) 0.100(2) 0.062(2) 0.0176(19) 0.0388(18) -0.0133(17)
C5 0.070(2) 0.0805(19) 0.0414(17) 0.0047(16) 0.0285(15) -0.0040(13)
C6 0.0559(17) 0.0604(15) 0.0372(15) 0.0038(12) 0.0199(13) 0.0033(11)
C7 0.0440(13) 0.0473(13) 0.0334(13) 0.0067(10) 0.0196(10) -0.0005(10)
C8 0.0577(16) 0.0681(17) 0.0401(15) 0.0002(13) 0.0204(13) 0.0067(12)
C9 0.080(2) 0.0732(19) 0.0603(19) -0.0054(16) 0.0372(17) 0.0132(15)
C10 0.0610(18) 0.0627(17) 0.071(2) -0.0115(14) 0.0316(16) -0.0060(14)
C11 0.0561(16) 0.0654(17) 0.0498(17) -0.0063(13) 0.0186(13) -0.0098(13)
C12 0.0509(15) 0.0578(15) 0.0345(14) -0.0051(12) 0.0161(11) -0.0023(11)
C13 0.0550(19) 0.107(3) 0.072(2) 0.0266(18) 0.0196(16) 0.0222(19)
C14 0.110(3) 0.102(3) 0.0386(18) 0.032(2) 0.018(2) 0.0003(18)
N1 0.0444(13) 0.0642(14) 0.0255(12) -0.0043(10) 0.0079(10) 0.0028(9)
O1 0.0630(12) 0.0582(11) 0.0360(10) 0.0137(9) 0.0170(9) 0.0046(7)
O2 0.0625(12) 0.0601(11) 0.0430(11) -0.0144(9) 0.0160(9) -0.0012(8)
O3 0.0617(13) 0.0988(16) 0.0441(12) 0.0310(11) 0.0151(10) 0.0137(10)
O4 0.0956(18) 0.122(2) 0.0404(12) 0.0229(15) 0.0278(12) -0.0134(12)
S1 0.0481(5) 0.0484(5) 0.0295(5) 0.0005(2) 0.0130(3) 0.0020(2)

loop_
_atom_type_symbol
_atom_type_description
_atom_type_scat_dispersion_real
_atom_type_scat_dispersion_imag
_atom_type_scat_source
C C 0.0181 0.0091 'International Tables Vol C Tables 4.2.6.8 and 6.1.1.4'
H H 0.0000 0.0000 'International Tables Vol C Tables 4.2.6.8 and 6.1.1.4'
N N 0.0311 0.0180 'International Tables Vol C Tables 4.2.6.8 and 6.1.1.4'
O O 0.0492 0.0322 'International Tables Vol C Tables 4.2.6.8 and 6.1.1.4'
S S 0.3331 0.5567 'International Tables Vol C Tables 4.2.6.8 and 6.1.1.4'

loop_
_geom_angle_atom_site_label_1
_geom_angle_atom_site_label_2
_geom_angle_atom_site_label_3
_geom_angle
C6 C1 C2 121.3(2)
C6 C1 S1 118.3(2)
C2 C1 S1 120.3(2)
O3 C2 C3 125.0(3)
O3 C2 C1 117.1(2)
C3 C2 C1 117.9(3)
C4 C3 C2 120.8(3)
C4 C3 H3 119.6
C2 C3 H3 119.6
C3 C4 C5 121.2(3)
C3 C4 H4 119.4
C5 C4 H4 119.4
O4 C5 C4 116.5(3)
O4 C5 C6 124.0(3)
C4 C5 C6 119.4(3)
C1 C6 C5 119.3(3)
C1 C6 H6 120.3
C5 C6 H6 120.3
C12 C7 C8 119.9(2)
C12 C7 N1 124.1(2)
C8 C7 N1 116.0(2)
C7 C8 C9 119.1(3)
C7 C8 H8 120.4
C9 C8 H8 120.4
C10 C9 C8 120.9(3)
C10 C9 H9 119.6
C8 C9 H9 119.6
C9 C10 C11 119.5(3)
C9 C10 H10 120.3
C11 C10 H10 120.3
C10 C11 C12 121.0(3)
C10 C11 H11 119.5
C12 C11 H11 119.5
C11 C12 C7 119.7(2)
C11 C12 H12 120.2
C7 C12 H12 120.2
O3 C13 H13A 109.5
O3 C13 H13B 109.5
H13A C13 H13B 109.5
O3 C13 H13C 109.5
H13A C13 H13C 109.5
H13B C13 H13C 109.5
O4 C14 H14A 109.5
O4 C14 H14B 109.5
H14A C14 H14B 109.5
O4 C14 H14C 109.5
H14A C14 H14C 109.5
H14B C14 H14C 109.5
C7 N1 S1 127.30(18)
C7 N1 H1 116.7(19)
S1 N1 H1 113(2)
C2 O3 C13 119.0(2)
C5 O4 C14 118.0(2)
O1 S1 O2 117.96(12)
O1 S1 N1 108.95(12)
O2 S1 N1 104.93(11)
O1 S1 C1 106.93(11)
O2 S1 C1 109.90(12)
N1 S1 C1 107.79(13)

loop_
_geom_bond_atom_site_label_1
_geom_bond_atom_site_label_2
_geom_bond_distance
C1 C6 1.386(4)
C1 C2 1.395(4)
C1 S1 1.764(3)
C2 O3 1.359(3)
C2 C3 1.391(4)
C3 C4 1.366(5)
C3 H3 0.9300
C4 C5 1.376(4)
C4 H4 0.9300
C5 O4 1.365(4)
C5 C6 1.390(4)
C6 H6 0.9300
C7 C12 1.378(4)
C7 C8 1.382(4)
C7 N1 1.422(3)
C8 C9 1.387(4)
C8 H8 0.9300
C9 C10 1.362(4)
C9 H9 0.9300
C10 C11 1.366(4)
C10 H10 0.9300
C11 C12 1.373(4)
C11 H11 0.9300
C12 H12 0.9300
C13 O3 1.407(4)
C13 H13A 0.9600
C13 H13B 0.9600
C13 H13C 0.9600
C14 O4 1.416(4)
C14 H14A 0.9600
C14 H14B 0.9600
C14 H14C 0.9600
N1 S1 1.618(2)
N1 H1 0.849(18)
O1 S1 1.4240(19)
O2 S1 1.4345(19)

loop_
_geom_hbond_atom_site_label_D
_geom_hbond_atom_site_label_H
_geom_hbond_atom_site_label_A
_geom_hbond_site_symmetry_A
_geom_hbond_distance_DH
_geom_hbond_distance_HA
_geom_hbond_distance_DA
_geom_hbond_angle_DHA
_geom_hbond_publ_flag
C12 H12 O1 5_555 0.93 2.52 3.1128 121 yes
N1 H1 O2 3_676 0.85 2.17 3.0116(10) 170 yes

loop_
_geom_torsion_atom_site_label_1
_geom_torsion_atom_site_label_2
_geom_torsion_atom_site_label_3
_geom_torsion_atom_site_label_4
_geom_torsion
C6 C1 C2 O3 -178.9(3)
S1 C1 C2 O3 2.0(3)
C6 C1 C2 C3 -0.4(4)
S1 C1 C2 C3 -179.5(2)
O3 C2 C3 C4 178.8(3)
C1 C2 C3 C4 0.4(5)
C2 C3 C4 C5 -0.2(6)
C3 C4 C5 O4 -178.6(3)
C3 C4 C5 C6 -0.1(5)
C2 C1 C6 C5 0.1(4)
S1 C1 C6 C5 179.2(2)
O4 C5 C6 C1 178.5(3)
C4 C5 C6 C1 0.1(4)
C12 C7 C8 C9 -0.9(4)
N1 C7 C8 C9 177.8(2)
C7 C8 C9 C10 1.0(5)
C8 C9 C10 C11 -0.7(5)
C9 C10 C11 C12 0.4(5)
C10 C11 C12 C7 -0.4(4)
C8 C7 C12 C11 0.6(4)
N1 C7 C12 C11 -177.9(2)
C12 C7 N1 S1 -10.5(4)
C8 C7 N1 S1 170.9(2)
C3 C2 O3 C13 6.4(5)
C1 C2 O3 C13 -175.2(3)
C4 C5 O4 C14 172.4(3)
C6 C5 O4 C14 -6.0(5)
C7 N1 S1 O1 52.9(2)
C7 N1 S1 O2 -179.9(2)
C7 N1 S1 C1 -62.9(2)
C6 C1 S1 O1 4.3(2)
C2 C1 S1 O1 -176.6(2)
C6 C1 S1 O2 -124.9(2)
C2 C1 S1 O2 54.3(2)
C6 C1 S1 N1 121.3(2)
C2 C1 S1 N1 -59.5(2)

_cod_database_fobs_code 1545384
